data_4000428
_journal_name_full 'Chemistry of Materials'
_journal_paper_doi 10.1021/cm0493997
_journal_year 2004
_chemical_formula_sum 'C22 H38 N2 O2 Zn2'
_chemical_formula_weight 493.28
_chemical_name_common '(3) Zn4(ONep)4(Et)4'
_space_group_IT_number 14
_symmetry_cell_setting monoclinic
_symmetry_space_group_name_Hall '-P 2ybc'
_symmetry_space_group_name_H-M 'P 1 21/c 1'
_atom_sites_solution_hydrogens geom
_atom_sites_solution_primary direct
_atom_sites_solution_secondary difmap
_cell_angle_alpha 90.00
_cell_angle_beta 110.124(2)
_cell_angle_gamma 90.00
_cell_formula_units_Z 2
_cell_length_a 9.0356(12)
_cell_length_b 16.287(2)
_cell_length_c 9.0483(12)
_cell_measurement_reflns_used ?
_cell_measurement_temperature 168(2)
_cell_measurement_theta_max ?
_cell_measurement_theta_min ?
_cell_volume 1250.3(3)
_diffrn_ambient_temperature 168(2)
_diffrn_detector_area_resol_mean ?
_diffrn_measurement_device_type 'CCD area detector'
_diffrn_measurement_method 'phi and omega scans'
_diffrn_radiation_monochromator graphite
_diffrn_radiation_source 'fine-focus sealed tube'
_diffrn_radiation_type MoK\a
_diffrn_radiation_wavelength 0.71073
_diffrn_reflns_av_R_equivalents 0.0311
_diffrn_reflns_av_sigmaI/netI 0.0340
_diffrn_reflns_limit_h_max 11
_diffrn_reflns_limit_h_min -11
_diffrn_reflns_limit_k_max 21
_diffrn_reflns_limit_k_min -21
_diffrn_reflns_limit_l_max 11
_diffrn_reflns_limit_l_min -11
_diffrn_reflns_number 10317
_diffrn_reflns_theta_max 28.22
_diffrn_reflns_theta_min 2.40
_diffrn_standards_decay_% ?
_diffrn_standards_interval_count ?
_diffrn_standards_interval_time ?
_diffrn_standards_number ?
_exptl_absorpt_coefficient_mu 1.936
_exptl_absorpt_correction_T_max ?
_exptl_absorpt_correction_T_min ?
_exptl_absorpt_correction_type none
_exptl_absorpt_process_details ?
_exptl_crystal_colour colorless
_exptl_crystal_density_diffrn 1.310
_exptl_crystal_density_meas 0
_exptl_crystal_density_method 'not measured'
_exptl_crystal_description irregular
_exptl_crystal_F_000 520
_exptl_crystal_size_max 0.199
_exptl_crystal_size_mid 0.075
_exptl_crystal_size_min 0.050
_refine_ls_extinction_coef ?
_refine_ls_extinction_method none
_refine_ls_goodness_of_fit_ref 1.060
_refine_ls_hydrogen_treatment mixed
_refine_ls_matrix_type full
_refine_ls_number_parameters 203
_refine_ls_number_reflns 2857
_refine_ls_number_restraints 0
_refine_ls_restrained_S_all 1.060
_refine_ls_R_factor_all 0.0471
_refine_ls_R_factor_gt 0.0370
_refine_ls_shift/su_max 0.001
_refine_ls_shift/su_mean 0.000
_refine_ls_structure_factor_coef Fsqd
_refine_ls_weighting_details 'calc w=1/[\s^2^(Fo^2^)+(0.0400P)^2^+0.6889P] where P=(Fo^2^+2Fc^2^)/3'
_refine_ls_weighting_scheme calc
_refine_ls_wR_factor_gt 0.0845
_refine_ls_wR_factor_ref 0.0886
_reflns_number_gt 2410
_reflns_number_total 2857
_reflns_threshold_expression >2sigma(I)
_cod_depositor_comments
;
The following automatic conversions were performed:
'_symmetry_cell_setting' value 'Monoclinic' changed to 'monoclinic'
according to '/home/saulius/struct/CIF-dictionaries/cif_core.dic'
dictionary named 'cif_core.dic' version 2.4.1 from
2010-06-29.

'_exptl_absorpt_correction_type' value 'NONE' changed to
'none' according to '/home/saulius/struct/CIF-dictionaries/cif_core.dic'
dictionary named 'cif_core.dic' version 2.4.1 from 2010-06-29.

Automatic conversion script
Id: cif_fix_enum 1527 2010-12-29 10:47:43Z saulius 
;
_cod_original_sg_symbol_H-M P2(1)/c
_cod_database_code 4000428

loop_
_symmetry_equiv_pos_as_xyz
'x, y, z'
'-x, y+1/2, -z+1/2'
'-x, -y, -z'
'x, -y-1/2, z-1/2'

loop_
_atom_site_label
_atom_site_type_symbol
_atom_site_fract_x
_atom_site_fract_y
_atom_site_fract_z
_atom_site_U_iso_or_equiv
_atom_site_adp_type
_atom_site_occupancy
_atom_site_symmetry_multiplicity
_atom_site_calc_flag
_atom_site_refinement_flags
_atom_site_disorder_assembly
_atom_site_disorder_group
Zn1 Zn 0.63778(3) 1.007652(16) 0.15283(3) 0.02777(11) Uani 1 1 d . . .
O1 O 0.58561(18) 1.02696(10) -0.07647(19) 0.0279(4) Uani 1 1 d . . .
N1 N 0.7451(2) 0.88811(12) 0.1790(2) 0.0316(5) Uani 1 1 d . . .
C1 C 0.7539(4) 1.08320(18) 0.3263(4) 0.0423(7) Uani 1 1 d . . .
C2 C 0.6892(5) 1.1704(2) 0.3032(5) 0.0616(10) Uani 1 1 d . . .
C3 C 0.6829(3) 1.04701(15) -0.1646(3) 0.0325(6) Uani 1 1 d . . .
C4 C 0.7284(5) 0.9688(2) -0.2304(5) 0.0495(8) Uani 1 1 d . . .
C5 C 0.5929(4) 1.1040(2) -0.2985(4) 0.0462(7) Uani 1 1 d . . .
C6 C 0.8296(4) 1.0899(2) -0.0563(4) 0.0478(7) Uani 1 1 d . . .
C7 C 0.6760(4) 0.82771(19) 0.0828(4) 0.0470(8) Uani 1 1 d . . .
C8 C 0.7396(5) 0.7506(2) 0.0933(5) 0.0570(9) Uani 1 1 d . . .
C9 C 0.8806(4) 0.7351(2) 0.2080(5) 0.0569(9) Uani 1 1 d . . .
C10 C 0.9528(4) 0.7963(2) 0.3080(5) 0.0560(9) Uani 1 1 d . . .
C11 C 0.8824(3) 0.87199(19) 0.2911(3) 0.0407(6) Uani 1 1 d . . .
H1 H 0.747(3) 1.0662(19) 0.422(4) 0.047(9) Uiso 1 1 d . . .
H2 H 0.866(3) 1.0825(18) 0.334(3) 0.038(8) Uiso 1 1 d . . .
H3 H 0.686(4) 1.193(2) 0.201(5) 0.064(11) Uiso 1 1 d . . .
H4 H 0.581(5) 1.173(2) 0.295(5) 0.079(13) Uiso 1 1 d . . .
H5 H 0.743(5) 1.208(3) 0.377(5) 0.093(14) Uiso 1 1 d . . .
H6 H 0.644(4) 0.942(2) -0.290(4) 0.046(9) Uiso 1 1 d . . .
H7 H 0.785(4) 0.931(2) -0.148(4) 0.063(10) Uiso 1 1 d . . .
H8 H 0.789(5) 0.980(2) -0.296(5) 0.069(11) Uiso 1 1 d . . .
H9 H 0.504(3) 1.0787(18) -0.363(3) 0.036(8) Uiso 1 1 d . . .
H10 H 0.657(4) 1.120(2) -0.355(4) 0.049(9) Uiso 1 1 d . . .
H11 H 0.557(4) 1.153(2) -0.258(4) 0.063(10) Uiso 1 1 d . . .
H12 H 0.898(4) 1.104(2) -0.115(4) 0.061(10) Uiso 1 1 d . . .
H13 H 0.796(4) 1.141(2) -0.019(4) 0.057(10) Uiso 1 1 d . . .
H14 H 0.885(4) 1.058(2) 0.028(4) 0.056(10) Uiso 1 1 d . . .
H15 H 0.591(4) 0.837(2) 0.019(4) 0.050(10) Uiso 1 1 d . . .
H16 H 0.697(4) 0.719(2) 0.035(4) 0.048(10) Uiso 1 1 d . . .
H17 H 0.923(4) 0.688(2) 0.208(4) 0.058(10) Uiso 1 1 d . . .
H18 H 1.048(5) 0.791(3) 0.384(5) 0.096(15) Uiso 1 1 d . . .
H19 H 0.926(3) 0.9134(18) 0.357(3) 0.036(8) Uiso 1 1 d . . .

loop_
_atom_site_aniso_label
_atom_site_aniso_U_11
_atom_site_aniso_U_22
_atom_site_aniso_U_33
_atom_site_aniso_U_23
_atom_site_aniso_U_13
_atom_site_aniso_U_12
Zn1 0.02563(17) 0.02577(16) 0.02631(17) -0.00180(11) 0.00178(12) -0.00091(11)
O1 0.0213(8) 0.0336(9) 0.0267(9) 0.0035(7) 0.0055(7) -0.0008(7)
N1 0.0283(11) 0.0312(11) 0.0307(11) 0.0026(9) 0.0044(9) 0.0018(8)
C1 0.0451(18) 0.0406(15) 0.0308(15) -0.0060(12) -0.0002(13) -0.0069(13)
C2 0.074(3) 0.0375(17) 0.051(2) -0.0160(15) -0.0062(19) -0.0046(16)
C3 0.0325(14) 0.0331(13) 0.0334(14) 0.0030(10) 0.0132(11) 0.0010(10)
C4 0.055(2) 0.0494(18) 0.051(2) -0.0024(16) 0.0272(18) 0.0091(16)
C5 0.055(2) 0.0481(18) 0.0387(17) 0.0112(14) 0.0200(16) 0.0021(15)
C6 0.0345(17) 0.058(2) 0.052(2) 0.0046(16) 0.0168(15) -0.0105(14)
C7 0.0380(17) 0.0423(16) 0.0463(18) -0.0027(13) -0.0040(15) 0.0069(13)
C8 0.061(2) 0.0339(16) 0.072(2) -0.0098(16) 0.0182(19) 0.0006(15)
C9 0.053(2) 0.0356(16) 0.091(3) 0.0232(17) 0.0356(19) 0.0195(15)
C10 0.0371(18) 0.057(2) 0.067(2) 0.0228(17) 0.0085(16) 0.0146(15)
C11 0.0279(14) 0.0488(17) 0.0380(16) 0.0075(13) 0.0021(12) 0.0010(12)
